data_2101765
loop_
_publ_author_name
'Marsh, R. E.'

_publ_section_title
;
 The perils of <i>Cc</i> revisited
;
_journal_issue 2
_journal_name_full 'Acta Crystallographica Section B'
_journal_page_first 317
_journal_page_last 322
_journal_paper_doi 10.1107/S010876819601381X
_journal_volume 53
_journal_year 1997
_chemical_formula_moiety 'C15 H14 N2 '
_chemical_formula_sum 'C15 H14 N2'
_space_group_IT_number 43
_symmetry_cell_setting orthorhombic
_symmetry_space_group_name_Hall 'F 2 -2d'
_symmetry_space_group_name_H-M 'F d d 2'
_audit_creation_method CSD-QUEST3D-V5
_cell_angle_alpha 90
_cell_angle_beta 90
_cell_angle_gamma 90
_cell_formula_units_Z 8
_cell_length_a 9.503(2)
_cell_length_b 16.429(6)
_cell_length_c 15.180
_cell_volume 2370.0(10)
_cod_data_source_file an0533.cif
_cod_data_source_block CSD_CIF_MIF_KIMSUU01
_cod_depositor_comments
;

  Added moiety chemical formula from Marsh (1997) paper. The summary
  chemical formula is calculated from moiety formula using 'AdHocParser'
  (svn://www.crystallography.net/cod-tools/trunk/Formulae/AdHocParser.yp,
  revision 1441.)

  Removing 12 atoms which were symmetric equivalents of the atoms from
  the asymmetric unit.

  Andrius Merkys
  2013-11-06
;
_cod_database_code 2101765

loop_
_symmetry_equiv_pos_as_xyz
x,y,z
-x,-y,z
1/4-x,1/4+y,1/4+z
3/4+x,3/4-y,1/4+z
x,1/2+y,1/2+z
-x,1/2-y,1/2+z
1/4-x,3/4+y,3/4+z
3/4+x,1/4-y,3/4+z
1/2+x,y,1/2+z
1/2-x,-y,1/2+z
3/4-x,1/4+y,3/4+z
1/4+x,3/4-y,3/4+z
1/2+x,1/2+y,z
1/2-x,1/2-y,z
3/4-x,3/4+y,1/4+z
1/4+x,1/4-y,1/4+z

loop_
_atom_site_label
_atom_site_fract_x
_atom_site_fract_y
_atom_site_fract_z
_atom_site_type_symbol
C1 .25 .25 -.0660 C
C2 .2715 .3220 -.0203 C
C3 .2721 .3217 .0703 C
C4 .25 .25 .1180 C
C5 .25 .25 .2148 C
C6 .1516 .2057 .2630 C
C7 .1500 .2065 .3540 C
C8 .25 .25 .4021 C
C9 .25 .25 -.1607 C
C10 .3660 .2832 .5413 C
N1 .25 .25 -.2360 N
N2 .25 .25 .4925 N
H1 .282 .374 -.055 H
H2 .291 .374 .101 H
H3 .080 .178 .230 H
H4 .074 .176 .387 H
H5 .456 .260 .522 H
H6 .382 .340 .529 H
H7 .353 .270 .606 H

loop_
_atom_type_symbol
C
H
N
